data_1535437
loop_
_publ_author_name
'Bostroem, M.'
'Rosner, H.'
'Prots', Yu.M.'
'Grin', Yu.'
'Burkhardt, U.'

_publ_section_title
;
 The Co2 Al9 structure type revisited
;
_journal_name_full 'Zeitschrift fuer Anorganische und Allgemeine Chemie'
_journal_page_first 534
_journal_page_last 541
_journal_volume 631
_journal_year 2005
_chemical_formula_sum 'Al9 Ir2'
_space_group_IT_number 14
_symmetry_space_group_name_Hall '-P 2ybc'
_symmetry_space_group_name_H-M 'P 1 21/c 1'
_cell_angle_alpha 90
_cell_angle_beta 94.776
_cell_angle_gamma 90
_cell_formula_units_Z 2
_cell_length_a 6.3779
_cell_length_b 6.4318
_cell_length_c 8.7337
_cell_volume 357.024
_citation_journal_id_ASTM ZAACAB
_cod_data_source_file Bostroem_ZAACAB_2005_1732.cif
_cod_data_source_block Al9Ir2
_cod_original_cell_volume 357.0244
_cod_database_code 1535437

loop_
_symmetry_equiv_pos_as_xyz
x,y,z
-x,y+1/2,-z+1/2
-x,-y,-z
x,-y-1/2,z-1/2

loop_
_atom_site_label
_atom_site_type_symbol
_atom_site_fract_x
_atom_site_fract_y
_atom_site_fract_z
_atom_site_occupancy
_atom_site_U_iso_or_equiv
Ir1 Ir 0.73673 0.12194 0.16833 1 0.0
Al2 Al 0.6113 0.6931 0.50067 1 0.0
Al3 Al 0.9033 0.785 0.27213 1 0.0
Al5 Al 0 0 0 1 0.0
Al1 Al 0.5988 0.4781 0.22987 1 0.0
Al4 Al 0.7859 0.1055 0.46095 1 0.0
